data_4100310
_journal_name_full 'Journal of the American Chemical Society'
_journal_year 2005
_chemical_formula_sum 'C119 H99 Co6 O30'
_chemical_formula_weight 2362.56
_space_group_IT_number 14
_symmetry_cell_setting monoclinic
_symmetry_space_group_name_Hall '-P 2yn'
_symmetry_space_group_name_H-M 'P 1 21/n 1'
_cell_angle_alpha 90.00
_cell_angle_beta 101.2670(10)
_cell_angle_gamma 90.00
_cell_formula_units_Z 2
_cell_length_a 13.5935(3)
_cell_length_b 20.5552(5)
_cell_length_c 20.2288(6)
_cell_measurement_temperature 293(2)
_cell_volume 5543.3(2)
_diffrn_ambient_temperature 293(2)
_exptl_crystal_density_diffrn 1.415
_cod_depositor_comments
;
The following automatic conversions were performed:
'_symmetry_cell_setting' value 'Monoclinic' changed to 'monoclinic'
according to '/home/saulius/struct/CIF-dictionaries/cif_core.dic'
dictionary named 'cif_core.dic' version 2.4.1 from 2010-06-29.

Automatic conversion script
Id: cif_fix_enum 1527 2010-12-29 10:47:43Z saulius 
;
_cod_original_sg_symbol_H-M 'P 21/n'
_cod_database_code 4100310

loop_
_symmetry_equiv_pos_as_xyz
'x, y, z'
'-x+1/2, y+1/2, -z+1/2'
'-x, -y, -z'
'x-1/2, -y-1/2, z-1/2'

loop_
_atom_site_label
_atom_site_type_symbol
_atom_site_fract_x
_atom_site_fract_y
_atom_site_fract_z
_atom_site_U_iso_or_equiv
_atom_site_adp_type
_atom_site_occupancy
_atom_site_symmetry_multiplicity
_atom_site_calc_flag
_atom_site_refinement_flags
_atom_site_disorder_assembly
_atom_site_disorder_group
O1 O 0.52260(15) 0.12551(11) 0.00363(12) 0.0389(5) Uani 1 1 d . . .
H1 H 0.4976 0.1203 -0.0449 0.047 Uiso 1 1 calc R . .
O13 O 0.58426(15) -0.01011(11) 0.05167(11) 0.0401(5) Uani 1 1 d . . .
O14 O 0.40112(18) -0.03372(12) 0.08841(13) 0.0515(6) Uani 1 1 d . . .
O12 O 0.72588(17) 0.04564(13) 0.08145(14) 0.0538(7) Uani 1 1 d . . .
O15 O 0.7305(2) 0.09762(16) -0.06069(15) 0.0675(8) Uani 1 1 d . . .
C37 C 0.7176(3) -0.05781(18) 0.13046(18) 0.0479(9) Uani 1 1 d . . .
C43 C 0.3192(3) -0.05520(19) 0.0987(2) 0.0479(9) Uani 1 1 d . . .
C36 C 0.6740(2) -0.00396(17) 0.08521(17) 0.0409(8) Uani 1 1 d . . .
C44 C 0.2805(3) -0.0343(2) 0.1593(2) 0.0557(10) Uani 1 1 d . . .
C49 C 0.1804(3) -0.0432(3) 0.1625(3) 0.0792(15) Uani 1 1 d . . .
H49 H 0.1363 -0.0622 0.1267 0.095 Uiso 1 1 calc R . .
C45 C 0.3443(4) -0.0070(3) 0.2128(2) 0.0756(14) Uani 1 1 d . . .
H45 H 0.4108 0.0005 0.2102 0.091 Uiso 1 1 calc R . .
C46 C 0.3108(4) 0.0093(3) 0.2704(3) 0.101(2) Uani 1 1 d . . .
H46 H 0.3555 0.0264 0.3070 0.121 Uiso 1 1 calc R . .
C47 C 0.2129(5) 0.0007(3) 0.2743(3) 0.115(2) Uani 1 1 d . . .
H47 H 0.1908 0.0112 0.3137 0.138 Uiso 1 1 calc R . .
C48 C 0.1470(4) -0.0235(3) 0.2197(3) 0.108(2) Uani 1 1 d . . .
H48 H 0.0792 -0.0266 0.2212 0.129 Uiso 1 1 calc R . .
C53 C 0.2575(5) 0.2261(5) 0.3264(6) 0.149(4) Uani 1 1 d . . .
C52 C 0.2585(6) 0.1795(5) 0.2777(6) 0.150(3) Uani 1 1 d . . .
H52 H 0.2635 0.1361 0.2907 0.180 Uiso 1 1 calc R . .
C54 C 0.2516(7) 0.2870(6) 0.3008(5) 0.155(3) Uani 1 1 d . . .
H54 H 0.2524 0.3212 0.3310 0.186 Uiso 1 1 calc R . .
C51 C 0.2525(8) 0.1943(8) 0.2082(7) 0.195(7) Uani 1 1 d . . .
H51 H 0.2504 0.1608 0.1771 0.233 Uiso 1 1 calc R . .
C50 C 0.2496(9) 0.2582(9) 0.1867(8) 0.198(7) Uani 1 1 d . . .
H50 H 0.2510 0.2695 0.1424 0.238 Uiso 1 1 calc R . .
C55 C 0.2447(10) 0.3028(7) 0.2344(8) 0.202(5) Uani 1 1 d . . .
H55 H 0.2363 0.3462 0.2218 0.242 Uiso 1 1 calc R . .
C59 C 0.058(3) 0.4447(9) 0.0392(11) 0.279(19) Uani 1 1 d . . .
C58 C -0.0473(13) 0.4444(9) 0.0008(8) 0.196(9) Uani 1 1 d . . .
H58 H -0.0834 0.4058 -0.0003 0.236 Uiso 1 1 calc R . .
C60 C 0.0962(12) 0.5015(16) 0.0342(6) 0.277(15) Uani 1 1 d . . .
H60 H 0.1626 0.5075 0.0557 0.332 Uiso 1 1 calc R . .
C57 C 0.1326(16) 0.3896(14) 0.0709(10) 0.186(10) Uani 0.50 1 d P . .
H57A H 0.0963 0.3497 0.0721 0.279 Uiso 0.50 1 calc PR . .
H57B H 0.1642 0.4016 0.1159 0.279 Uiso 0.50 1 calc PR . .
H57C H 0.1829 0.3837 0.0440 0.279 Uiso 0.50 1 calc PR . .
C56 C 0.2644(6) 0.1986(6) 0.4061(4) 0.211(6) Uani 1 1 d . . .
H56A H 0.2637 0.2349 0.4359 0.317 Uiso 1 1 calc R . .
H56B H 0.3255 0.1745 0.4199 0.317 Uiso 1 1 calc R . .
H56C H 0.2081 0.1709 0.4077 0.317 Uiso 1 1 calc R . .
C38 C 0.6561(3) -0.0979(2) 0.1583(2) 0.0601(11) Uani 1 1 d . . .
H38 H 0.5871 -0.0914 0.1485 0.072 Uiso 1 1 calc R . .
C42 C 0.8209(3) -0.0675(2) 0.1449(2) 0.0693(13) Uani 1 1 d . . .
H42 H 0.8630 -0.0400 0.1269 0.083 Uiso 1 1 calc R . .
C39 C 0.6965(4) -0.1486(2) 0.2012(2) 0.0788(14) Uani 1 1 d . . .
H39 H 0.6552 -0.1753 0.2208 0.095 Uiso 1 1 calc R . .
C41 C 0.8604(4) -0.1183(3) 0.1863(3) 0.0872(17) Uani 1 1 d . . .
H41 H 0.9293 -0.1256 0.1955 0.105 Uiso 1 1 calc R . .
C40 C 0.7984(5) -0.1580(3) 0.2137(3) 0.0920(18) Uani 1 1 d . . .
H40 H 0.8258 -0.1921 0.2415 0.110 Uiso 1 1 calc R . .
C17 C 0.5051(3) 0.4551(2) 0.1379(2) 0.0665(12) Uiso 1 1 d . . .
H17 H 0.5474 0.4368 0.1749 0.080 Uiso 1 1 calc R . .
Co1 Co 0.45771(3) 0.05047(2) 0.05123(2) 0.03652(13) Uani 1 1 d . . .
Co2 Co 0.66990(3) 0.11560(2) 0.01857(3) 0.04461(15) Uani 1 1 d . . .
Co3 Co 0.47354(3) 0.21435(2) 0.02921(2) 0.03981(14) Uani 1 1 d . . .
O11 O 0.31819(17) 0.08808(12) 0.04229(14) 0.0504(6) Uani 1 1 d . . .
O9 O 0.45792(18) 0.24745(13) -0.07368(13) 0.0523(6) Uani 1 1 d . . .
O3 O 0.49432(19) 0.19437(12) 0.13390(12) 0.0505(6) Uani 1 1 d . . .
O5 O 0.73716(18) 0.19222(13) 0.06185(15) 0.0579(7) Uani 1 1 d . . .
O4 O 0.60989(18) 0.26150(13) 0.04976(14) 0.0551(7) Uani 1 1 d . . .
C22 C 0.3870(3) 0.27516(19) -0.10757(19) 0.0480(9) Uani 1 1 d . . .
O2 O 0.51978(19) 0.08740(13) 0.14297(12) 0.0516(6) Uani 1 1 d . . .
O6 O 0.41734(19) 0.30874(13) 0.04833(14) 0.0541(7) Uani 1 1 d . . .
O10 O 0.32370(16) 0.19075(12) 0.00843(13) 0.0475(6) Uani 1 1 d . . .
C29 C 0.2774(2) 0.14077(18) 0.02382(18) 0.0412(8) Uani 1 1 d . . .
C2 C 0.5323(3) 0.14607(18) 0.24357(18) 0.0441(8) Uani 1 1 d . . .
C30 C 0.1672(2) 0.14689(19) 0.01965(18) 0.0450(9) Uani 1 1 d . . .
C9 C 0.7703(3) 0.30033(18) 0.09970(19) 0.0457(9) Uani 1 1 d . . .
O8 O 0.2958(2) 0.27511(19) -0.09152(18) 0.0929(11) Uani 1 1 d . . .
H8 H 0.2981 0.2555 -0.0560 0.139 Uiso 1 1 calc R . .
C15 C 0.4519(3) 0.3444(2) 0.0957(2) 0.0510(9) Uani 1 1 d . . .
C10 C 0.8699(3) 0.2860(2) 0.1257(2) 0.0620(11) Uani 1 1 d . . .
H10 H 0.8935 0.2438 0.1231 0.074 Uiso 1 1 calc R . .
C8 C 0.6998(3) 0.24773(18) 0.06786(18) 0.0440(8) Uani 1 1 d . . .
C31 C 0.1183(3) 0.2060(2) 0.0098(2) 0.0570(10) Uani 1 1 d . . .
H31 H 0.1547 0.2434 0.0050 0.068 Uiso 1 1 calc R . .
C3 C 0.5632(3) 0.0914(2) 0.2814(2) 0.0563(10) Uani 1 1 d . . .
H3 H 0.5737 0.0527 0.2600 0.068 Uiso 1 1 calc R . .
O7 O 0.4966(2) 0.32185(15) 0.15424(15) 0.0712(8) Uani 1 1 d . . .
H7 H 0.4969 0.2820 0.1531 0.107 Uiso 1 1 calc R . .
C24 C 0.4781(3) 0.3106(2) -0.1957(2) 0.0626(11) Uani 1 1 d . . .
H24 H 0.5349 0.2897 -0.1722 0.075 Uiso 1 1 calc R . .
C1 C 0.5139(2) 0.14265(18) 0.16812(18) 0.0424(8) Uani 1 1 d . . .
C16 C 0.4455(3) 0.41560(19) 0.0904(2) 0.0533(10) Uani 1 1 d . . .
C23 C 0.3901(3) 0.3096(2) -0.1712(2) 0.0534(10) Uani 1 1 d . . .
C7 C 0.5174(3) 0.2034(2) 0.2762(2) 0.0606(11) Uani 1 1 d . . .
H7A H 0.4960 0.2404 0.2510 0.073 Uiso 1 1 calc R . .
C35 C 0.1113(3) 0.0920(2) 0.0271(3) 0.0704(13) Uani 1 1 d . . .
H35 H 0.1427 0.0517 0.0342 0.085 Uiso 1 1 calc R . .
C28 C 0.3058(3) 0.3406(2) -0.2074(2) 0.0710(13) Uani 1 1 d . . .
H28 H 0.2460 0.3397 -0.1915 0.085 Uiso 1 1 calc R . .
C32 C 0.0177(3) 0.2103(3) 0.0069(2) 0.0729(14) Uani 1 1 d . . .
H32 H -0.0141 0.2505 -0.0003 0.088 Uiso 1 1 calc R . .
C5 C 0.5636(4) 0.1514(3) 0.3820(2) 0.0755(14) Uani 1 1 d . . .
H5 H 0.5741 0.1530 0.4288 0.091 Uiso 1 1 calc R . .
C14 C 0.7363(3) 0.3630(2) 0.1045(2) 0.0604(11) Uani 1 1 d . . .
H14 H 0.6696 0.3731 0.0871 0.072 Uiso 1 1 calc R . .
C21 C 0.3832(4) 0.4435(2) 0.0362(3) 0.0723(13) Uani 1 1 d . . .
H21 H 0.3445 0.4173 0.0035 0.087 Uiso 1 1 calc R . .
C13 C 0.8013(4) 0.4107(2) 0.1350(3) 0.0782(14) Uani 1 1 d . . .
H13 H 0.7777 0.4527 0.1391 0.094 Uiso 1 1 calc R . .
C11 C 0.9341(3) 0.3342(3) 0.1553(3) 0.0789(14) Uani 1 1 d . . .
H11 H 1.0009 0.3244 0.1727 0.095 Uiso 1 1 calc R . .
C12 C 0.8999(4) 0.3965(3) 0.1593(3) 0.0813(15) Uani 1 1 d . . .
H12 H 0.9437 0.4291 0.1785 0.098 Uiso 1 1 calc R . .
C4 C 0.5786(4) 0.0936(2) 0.3510(2) 0.0737(13) Uani 1 1 d . . .
H4 H 0.5987 0.0565 0.3765 0.088 Uiso 1 1 calc R . .
C6 C 0.5340(4) 0.2061(2) 0.3460(2) 0.0766(14) Uani 1 1 d . . .
H6 H 0.5250 0.2448 0.3678 0.092 Uiso 1 1 calc R . .
C34 C 0.0097(3) 0.0967(3) 0.0238(3) 0.0934(19) Uani 1 1 d . . .
H34 H -0.0276 0.0595 0.0280 0.112 Uiso 1 1 calc R . .
C20 C 0.3780(4) 0.5110(3) 0.0302(3) 0.0936(17) Uani 1 1 d . . .
H20 H 0.3336 0.5299 -0.0055 0.112 Uiso 1 1 calc R . .
C27 C 0.3101(4) 0.3723(3) -0.2659(3) 0.0814(15) Uani 1 1 d . . .
H27 H 0.2534 0.3931 -0.2896 0.098 Uiso 1 1 calc R . .
C25 C 0.4817(4) 0.3428(3) -0.2555(2) 0.0775(14) Uani 1 1 d . . .
H25 H 0.5408 0.3435 -0.2723 0.093 Uiso 1 1 calc R . .
C26 C 0.3971(4) 0.3738(3) -0.2898(3) 0.0816(15) Uani 1 1 d . . .
H26 H 0.3994 0.3959 -0.3296 0.098 Uiso 1 1 calc R . .
C18 C 0.5009(4) 0.5215(2) 0.1296(3) 0.0835(15) Uani 1 1 d . . .
H18 H 0.5417 0.5480 0.1608 0.100 Uiso 1 1 calc R . .
C33 C -0.0368(3) 0.1561(3) 0.0145(3) 0.0843(16) Uani 1 1 d . . .
H33 H -0.1054 0.1594 0.0134 0.101 Uiso 1 1 calc R . .
C19 C 0.4375(5) 0.5492(3) 0.0759(3) 0.0943(18) Uani 1 1 d . . .
H19 H 0.4352 0.5942 0.0710 0.113 Uiso 1 1 calc R . .

loop_
_atom_site_aniso_label
_atom_site_aniso_U_11
_atom_site_aniso_U_22
_atom_site_aniso_U_33
_atom_site_aniso_U_23
_atom_site_aniso_U_13
_atom_site_aniso_U_12
O1 0.0354(12) 0.0413(14) 0.0382(13) -0.0015(11) 0.0029(10) -0.0025(10)
O13 0.0349(12) 0.0429(14) 0.0404(13) -0.0035(11) 0.0027(10) 0.0025(10)
O14 0.0500(14) 0.0457(16) 0.0643(17) 0.0012(13) 0.0247(13) -0.0011(11)
O12 0.0433(14) 0.0459(16) 0.0666(18) -0.0017(14) -0.0034(12) -0.0069(12)
O15 0.0608(17) 0.078(2) 0.069(2) -0.0244(17) 0.0240(15) -0.0202(15)
C37 0.052(2) 0.044(2) 0.042(2) -0.0080(18) -0.0051(17) 0.0053(17)
C43 0.049(2) 0.044(2) 0.053(2) 0.0025(19) 0.0164(18) 0.0003(17)
C36 0.0368(18) 0.044(2) 0.040(2) -0.0057(16) 0.0027(15) 0.0026(15)
C44 0.056(2) 0.059(3) 0.057(3) -0.010(2) 0.0220(19) -0.0066(19)
C49 0.066(3) 0.102(4) 0.078(3) -0.022(3) 0.033(2) -0.020(3)
C45 0.074(3) 0.094(4) 0.064(3) -0.023(3) 0.027(2) -0.020(3)
C46 0.104(4) 0.134(6) 0.073(4) -0.040(4) 0.035(3) -0.034(4)
C47 0.120(5) 0.145(6) 0.098(5) -0.049(4) 0.065(4) -0.030(4)
C48 0.076(3) 0.152(6) 0.112(5) -0.034(4) 0.061(3) -0.016(4)
C53 0.077(4) 0.115(7) 0.252(13) -0.060(8) 0.027(6) -0.013(4)
C52 0.127(6) 0.112(7) 0.208(11) -0.042(7) 0.026(7) -0.011(5)
C54 0.190(9) 0.144(9) 0.129(8) -0.043(7) 0.026(7) 0.022(7)
C51 0.128(7) 0.297(19) 0.167(12) -0.122(13) 0.052(8) -0.051(11)
C50 0.115(7) 0.32(2) 0.146(10) -0.014(13) 0.000(6) -0.052(11)
C55 0.266(15) 0.174(12) 0.156(11) 0.004(10) 0.021(10) 0.008(10)
C59 0.49(5) 0.214(17) 0.20(2) -0.083(15) 0.24(3) -0.06(2)
C58 0.184(11) 0.30(2) 0.129(10) -0.104(12) 0.088(9) -0.095(14)
C60 0.238(16) 0.53(4) 0.072(6) 0.018(13) 0.047(8) 0.23(2)
C57 0.184(19) 0.27(3) 0.112(14) 0.014(17) 0.053(12) 0.06(2)
C56 0.098(5) 0.428(19) 0.107(6) -0.102(9) 0.020(5) -0.044(8)
C38 0.073(3) 0.054(3) 0.049(2) 0.001(2) 0.002(2) 0.000(2)
C42 0.056(2) 0.065(3) 0.076(3) -0.009(3) -0.013(2) 0.011(2)
C39 0.114(4) 0.061(3) 0.055(3) 0.004(2) 0.001(3) 0.001(3)
C41 0.074(3) 0.083(4) 0.087(4) -0.004(3) -0.028(3) 0.023(3)
C40 0.124(5) 0.065(4) 0.069(4) -0.003(3) -0.025(3) 0.025(3)
Co1 0.0338(2) 0.0345(3) 0.0408(3) -0.0028(2) 0.00626(19) -0.00094(18)
Co2 0.0365(3) 0.0415(3) 0.0560(3) -0.0073(2) 0.0094(2) -0.0039(2)
Co3 0.0362(2) 0.0364(3) 0.0449(3) 0.0002(2) 0.0030(2) -0.00051(19)
O11 0.0393(13) 0.0442(16) 0.0693(18) 0.0022(13) 0.0144(12) 0.0038(11)
O9 0.0465(14) 0.0564(17) 0.0507(16) 0.0090(13) 0.0015(12) 0.0067(12)
O3 0.0671(16) 0.0394(15) 0.0425(15) 0.0002(12) 0.0046(12) 0.0012(12)
O5 0.0428(13) 0.0438(16) 0.083(2) -0.0133(15) 0.0028(13) -0.0033(12)
O4 0.0405(14) 0.0441(16) 0.0754(19) 0.0004(14) -0.0016(13) -0.0035(11)
C22 0.044(2) 0.049(2) 0.051(2) -0.0008(19) 0.0087(18) -0.0017(17)
O2 0.0656(16) 0.0429(16) 0.0425(15) -0.0047(12) 0.0012(12) 0.0014(12)
O6 0.0557(15) 0.0437(16) 0.0578(17) -0.0057(14) -0.0014(13) 0.0034(12)
O10 0.0348(12) 0.0477(15) 0.0581(16) 0.0078(13) 0.0045(11) 0.0003(11)
C29 0.0369(17) 0.044(2) 0.042(2) -0.0060(17) 0.0050(15) -0.0024(16)
C2 0.0469(19) 0.045(2) 0.039(2) -0.0028(17) 0.0057(16) -0.0069(16)
C30 0.0379(18) 0.052(2) 0.045(2) -0.0051(18) 0.0073(15) 0.0000(16)
C9 0.045(2) 0.041(2) 0.050(2) 0.0007(17) 0.0074(16) -0.0115(16)
O8 0.076(2) 0.116(3) 0.084(2) 0.029(2) 0.0097(18) 0.017(2)
C15 0.050(2) 0.046(2) 0.056(3) 0.000(2) 0.0102(19) 0.0035(18)
C10 0.048(2) 0.058(3) 0.075(3) -0.008(2) 0.000(2) -0.0083(19)
C8 0.045(2) 0.043(2) 0.044(2) 0.0015(17) 0.0081(16) -0.0049(16)
C31 0.044(2) 0.062(3) 0.067(3) 0.009(2) 0.0157(19) 0.0093(18)
C3 0.071(3) 0.048(2) 0.045(2) 0.0004(19) 0.0000(19) -0.007(2)
O7 0.102(2) 0.0516(19) 0.0546(18) -0.0009(15) 0.0023(16) 0.0034(16)
C24 0.064(3) 0.064(3) 0.057(3) 0.008(2) 0.004(2) 0.005(2)
C1 0.0416(19) 0.042(2) 0.041(2) -0.0031(18) 0.0025(15) -0.0054(15)
C16 0.061(2) 0.044(2) 0.057(2) -0.001(2) 0.019(2) 0.0038(18)
C23 0.056(2) 0.053(2) 0.049(2) 0.0021(19) 0.0047(18) -0.0039(18)
C7 0.084(3) 0.054(3) 0.045(2) -0.007(2) 0.014(2) 0.001(2)
C35 0.045(2) 0.060(3) 0.110(4) -0.003(3) 0.022(2) -0.005(2)
C28 0.058(3) 0.084(3) 0.067(3) 0.026(3) 0.002(2) 0.008(2)
C32 0.046(2) 0.086(4) 0.091(3) 0.015(3) 0.023(2) 0.024(2)
C5 0.104(4) 0.081(4) 0.039(2) -0.001(3) 0.008(2) -0.018(3)
C14 0.056(2) 0.045(2) 0.078(3) 0.000(2) 0.006(2) -0.0073(19)
C21 0.078(3) 0.057(3) 0.079(3) 0.004(3) 0.009(3) 0.005(2)
C13 0.092(4) 0.045(3) 0.097(4) -0.013(3) 0.018(3) -0.017(2)
C11 0.051(2) 0.083(4) 0.094(4) -0.009(3) -0.007(2) -0.015(2)
C12 0.078(3) 0.070(4) 0.090(4) -0.021(3) 0.002(3) -0.034(3)
C4 0.102(4) 0.064(3) 0.051(3) 0.006(2) 0.002(2) -0.009(3)
C6 0.116(4) 0.064(3) 0.049(3) -0.013(2) 0.016(3) -0.002(3)
C34 0.051(3) 0.074(4) 0.162(6) -0.010(4) 0.036(3) -0.017(2)
C20 0.101(4) 0.062(4) 0.116(5) 0.025(3) 0.015(4) 0.022(3)
C27 0.084(3) 0.090(4) 0.063(3) 0.025(3) -0.004(3) 0.008(3)
C25 0.081(3) 0.090(4) 0.066(3) 0.004(3) 0.025(3) -0.005(3)
C26 0.107(4) 0.077(4) 0.057(3) 0.014(3) 0.008(3) -0.002(3)
C18 0.111(4) 0.042(3) 0.104(4) -0.012(3) 0.036(3) -0.008(3)
C33 0.038(2) 0.106(4) 0.111(4) -0.005(3) 0.021(2) 0.006(3)
C19 0.121(5) 0.045(3) 0.124(5) 0.003(3) 0.040(4) -0.002(3)

loop_
_geom_bond_atom_site_label_1
_geom_bond_atom_site_label_2
_geom_bond_distance
_geom_bond_site_symmetry_2
_geom_bond_publ_flag
O1 Co2 1.976(2) . ?
O1 Co3 2.045(2) . ?
O1 Co1 2.101(2) . ?
O13 C36 1.281(4) . ?
O13 Co1 2.122(2) . ?
O13 Co1 2.210(2) 3_655 ?
O14 C43 1.252(4) . ?
O14 Co1 2.093(2) . ?
O12 C36 1.250(4) . ?
O12 Co2 1.972(3) . ?
O15 C43 1.267(5) 3_655 ?
O15 Co2 1.975(3) . ?
C37 C38 1.371(6) . ?
C37 C42 1.391(5) . ?
C37 C36 1.484(5) . ?
C43 O15 1.267(5) 3_655 ?
C43 C44 1.489(5) . ?
C44 C45 1.368(6) . ?
C44 C49 1.387(6) . ?
C49 C48 1.384(7) . ?
C45 C46 1.372(6) . ?
C46 C47 1.360(8) . ?
C47 C48 1.372(8) . ?
C53 C54 1.351(12) . ?
C53 C52 1.376(12) . ?
C53 C56 1.693(13) . ?
C52 C51 1.424(14) . ?
C54 C55 1.366(14) . ?
C51 C50 1.381(17) . ?
C50 C55 1.342(16) . ?
C59 C60 1.29(3) . ?
C59 C58 1.49(3) . ?
C59 C57 1.57(3) . ?
C58 C60 1.41(2) 3_565 ?
C60 C58 1.41(2) 3_565 ?
C38 C39 1.398(6) . ?
C42 C41 1.379(7) . ?
C39 C40 1.372(7) . ?
C41 C40 1.366(8) . ?
C17 C18 1.374(7) . ?
C17 C16 1.391(6) . ?
Co1 O11 2.023(2) . ?
Co1 O2 2.030(3) . ?
Co1 O13 2.210(2) 3_655 ?
Co2 O5 1.942(3) . ?
Co3 O10 2.056(2) . ?
Co3 O4 2.061(2) . ?
Co3 O3 2.121(3) . ?
Co3 O6 2.148(3) . ?
Co3 O9 2.160(3) . ?
O11 C29 1.241(4) . ?
O9 C22 1.211(4) . ?
O3 C1 1.268(4) . ?
O5 C8 1.265(4) . ?
O4 C8 1.238(4) . ?
C22 O8 1.342(5) . ?
C22 C23 1.477(5) . ?
O2 C1 1.253(4) . ?
O6 C15 1.224(5) . ?
O10 C29 1.275(4) . ?
C29 C30 1.489(5) . ?
C2 C3 1.379(5) . ?
C2 C7 1.385(5) . ?
C2 C1 1.499(5) . ?
C30 C31 1.380(5) . ?
C30 C35 1.385(6) . ?
C9 C14 1.377(5) . ?
C9 C10 1.385(5) . ?
C9 C8 1.504(5) . ?
C15 O7 1.306(5) . ?
C15 C16 1.469(6) . ?
C10 C11 1.378(6) . ?
C31 C32 1.361(5) . ?
C3 C4 1.383(6) . ?
C24 C23 1.382(6) . ?
C24 C25 1.388(6) . ?
C16 C21 1.374(6) . ?
C23 C28 1.388(6) . ?
C7 C6 1.387(6) . ?
C35 C34 1.373(6) . ?
C28 C27 1.363(6) . ?
C32 C33 1.364(7) . ?
C5 C6 1.357(7) . ?
C5 C4 1.378(7) . ?
C14 C13 1.383(6) . ?
C21 C20 1.393(7) . ?
C13 C12 1.366(7) . ?
C11 C12 1.371(7) . ?
C34 C33 1.370(7) . ?
C20 C19 1.355(8) . ?
C27 C26 1.363(7) . ?
C25 C26 1.377(7) . ?
C18 C19 1.371(8) . ?
